data_7247520
loop_
_publ_author_name
'Zhang, Min'
'Gu, Dai-Lin'
'Zhen, Jian-Feng'
'Lu, Tong-Bu'
'Dai, Xia-Lin'
'Chen, Jia-Mei'

_publ_section_title
;
 A novel drug--drug cocrystal of tegafur and myricetin: optimized
 properties of dissolution and tabletability
;
_journal_issue 44
_journal_name_full CrystEngComm
_journal_page_first 6171
_journal_page_last 6179
_journal_paper_doi 10.1039/D3CE00794D
_journal_volume 25
_journal_year 2023
_chemical_formula_moiety 'C8 H9 F N2 O3, C15 H10 O8'
_chemical_formula_sum 'C23 H19 F N2 O11'
_chemical_formula_weight 518.40
_space_group_crystal_system triclinic
_space_group_IT_number 2
_space_group_name_Hall '-P 1'
_space_group_name_H-M_alt 'P -1'
_atom_sites_solution_hydrogens geom
_audit_creation_date 2023-09-20
_audit_creation_method
;
Olex2 1.2
(compiled 2018.05.29 svn.r3508 for OlexSys, GUI svn.r5506)
;
_audit_update_record
;
2023-09-21 deposited with the CCDC.	2023-10-16 downloaded from the CCDC.
;
_cell_angle_alpha 109.530(2)
_cell_angle_beta 108.436(2)
_cell_angle_gamma 100.043(2)
_cell_formula_units_Z 2
_cell_length_a 9.2310(2)
_cell_length_b 11.1587(2)
_cell_length_c 11.8072(2)
_cell_measurement_reflns_used 14055
_cell_measurement_temperature 152(5)
_cell_measurement_theta_max 78.4780
_cell_measurement_theta_min 4.3600
_cell_volume 1032.67(4)
_computing_cell_refinement 'CrysAlisPro 1.171.39.35c (Rigaku OD, 2017)'
_computing_data_collection 'CrysAlisPro 1.171.39.35c (Rigaku OD, 2017)'
_computing_data_reduction 'CrysAlisPro 1.171.39.35c (Rigaku OD, 2017)'
_computing_molecular_graphics 'Olex2 (Dolomanov et al., 2009)'
_computing_publication_material 'Olex2 (Dolomanov et al., 2009)'
_computing_structure_refinement 'ShelXL (Sheldrick, 2015)'
_computing_structure_solution 'ShelXT (Sheldrick, 2015)'
_diffrn_ambient_environment N~2~
_diffrn_ambient_temperature 152(5)
_diffrn_detector 'CCD plate'
_diffrn_measured_fraction_theta_full 0.999
_diffrn_measured_fraction_theta_max 0.999
_diffrn_measurement_details
;
List of Runs (angles in degrees, time in seconds):

  # Type    Start    End  Width  t~exp~   \w     \q     \k     \f   Frames
#--------------------------------------------------------------------------
  1  \w    -34.00  89.00   0.50    0.50    --    0.00  77.00  90.00  246
  2  \w    -28.00  89.00   0.50    0.50    --    0.00  57.00 150.00  234
  3  \w     -8.00 117.00   0.50    0.50    --   28.00  82.00 -47.96  250
  4  \w     30.00 153.00   0.50    0.64    --   64.00  77.00-159.28  246
  5  \w     17.00 140.00   0.50    0.64    --  106.20 -30.00-150.00  246
  6  \w     17.00 143.00   0.50    0.64    --  106.20 -82.00   0.00  252
  7  \w     72.00 196.00   0.50    0.64    --  106.20  77.00-180.00  248
  8  \w     17.00 136.00   0.50    0.64    --  106.20 -61.00 150.00  238
  9  \w     17.00 143.00   0.50    0.64    --  106.20 -82.00 -60.00  252
 10  \w     73.00 196.00   0.50    0.64    --  106.20  30.00-120.00  246
 11  \w     17.00 143.00   0.50    0.64    --  106.20 -82.00  60.00  252
 12  \w     78.00 196.00   0.50    0.64    --  106.20  45.00 120.00  236
 13  \w     73.00 196.00   0.50    0.64    --  106.20  30.00-150.00  246
 14  \w     17.00 136.00   0.50    0.64    --  106.20 -61.00   0.00  238
 15  \w     17.00 143.00   0.50    0.64    --  106.20 -82.00 150.00  252
 16  \w     17.00 143.00   0.50    0.64    --  106.20 -82.00-120.00  252
 17  \w     17.00 136.00   0.50    0.64    --  106.20 -61.00 -60.00  238
 18  \w     17.00 143.00   0.50    0.64    --  106.20 -82.00-180.00  252
 19  \w     78.00 196.00   0.50    0.64    --  106.20  45.00-150.00  236
 20  \w     17.00 143.00   0.50    0.64    --  106.20 -82.00 -30.00  252
 21  \w     70.00 196.00   0.50    0.64    --  106.20  82.00  90.00  252
 22  \w     16.00  59.00   0.50    0.50    --   52.00  81.00 121.68   86
 23  \w     18.00 141.00   0.50    0.50    --   52.00  77.00  28.31  246
;
_diffrn_measurement_device 'four-circle diffractometer'
_diffrn_measurement_device_type 'XtaLAB AFC12 (RINC): Kappa dual home/near'
_diffrn_measurement_method '\w scans'
_diffrn_orient_matrix_type 'CrysAlisPro convention (1999,Acta A55,543-557)'
_diffrn_orient_matrix_UB_11 0.1035428000
_diffrn_orient_matrix_UB_12 -0.0889689000
_diffrn_orient_matrix_UB_13 -0.0346577000
_diffrn_orient_matrix_UB_21 0.1410578000
_diffrn_orient_matrix_UB_22 0.0913618000
_diffrn_orient_matrix_UB_23 0.1329593000
_diffrn_orient_matrix_UB_31 -0.0608055000
_diffrn_orient_matrix_UB_32 -0.0867848000
_diffrn_orient_matrix_UB_33 0.0633743000
_diffrn_radiation_monochromator mirror
_diffrn_radiation_probe x-ray
_diffrn_radiation_type CuK\a
_diffrn_radiation_wavelength 1.54184
_diffrn_reflns_av_R_equivalents 0.0760
_diffrn_reflns_av_unetI/netI 0.0444
_diffrn_reflns_Laue_measured_fraction_full 0.999
_diffrn_reflns_Laue_measured_fraction_max 0.999
_diffrn_reflns_limit_h_max 10
_diffrn_reflns_limit_h_min -10
_diffrn_reflns_limit_k_max 11
_diffrn_reflns_limit_k_min -12
_diffrn_reflns_limit_l_max 13
_diffrn_reflns_limit_l_min -13
_diffrn_reflns_number 18762
_diffrn_reflns_point_group_measured_fraction_full 0.999
_diffrn_reflns_point_group_measured_fraction_max 0.999
_diffrn_reflns_theta_full 63.691
_diffrn_reflns_theta_max 63.691
_diffrn_reflns_theta_min 4.343
_diffrn_source 'micro-focus sealed X-ray tube'
_diffrn_source_type 'Rigaku (Cu) X-ray Source'
_exptl_absorpt_coefficient_mu 1.214
_exptl_absorpt_correction_T_max 1.00000
_exptl_absorpt_correction_T_min 0.27153
_exptl_absorpt_correction_type multi-scan
_exptl_absorpt_process_details
;
CrysAlisPro 1.171.39.35c (Rigaku Oxford Diffraction, 2017)
Empirical absorption correction using spherical harmonics,
 implemented in SCALE3 ABSPACK scaling algorithm.
;
_exptl_crystal_density_diffrn 1.667
_exptl_crystal_description block
_exptl_crystal_F_000 536
_exptl_crystal_size_max 0.1
_exptl_crystal_size_mid 0.08
_exptl_crystal_size_min 0.04
_refine_diff_density_max 0.473
_refine_diff_density_min -0.426
_refine_diff_density_rms 0.094
_refine_ls_extinction_method none
_refine_ls_goodness_of_fit_ref 1.033
_refine_ls_hydrogen_treatment constr
_refine_ls_matrix_type full
_refine_ls_number_parameters 340
_refine_ls_number_reflns 3393
_refine_ls_number_restraints 0
_refine_ls_restrained_S_all 1.033
_refine_ls_R_factor_all 0.0487
_refine_ls_R_factor_gt 0.0460
_refine_ls_shift/su_max 0.000
_refine_ls_shift/su_mean 0.000
_refine_ls_structure_factor_coef Fsqd
_refine_ls_weighting_details 'w=1/[\s^2^(Fo^2^)+(0.0766P)^2^+0.6133P] where P=(Fo^2^+2Fc^2^)/3'
_refine_ls_weighting_scheme calc
_refine_ls_wR_factor_gt 0.1259
_refine_ls_wR_factor_ref 0.1277
_reflns_Friedel_coverage 0.000
_reflns_number_gt 3184
_reflns_number_total 3393
_reflns_threshold_expression 'I > 2\s(I)'
_cod_data_source_file d3ce00794d2.cif
_cod_data_source_block tgf-yms
_cod_depositor_comments 'Adding full bibliography for 7247520.cif.'
_cod_database_code 7247520
_shelx_shelxl_version_number 2016/6
_shelx_space_group_comment
;
The symmetry employed for this shelxl refinement is uniquely defined
by the following loop, which should always be used as a source of
symmetry information in preference to the above space-group names.
They are only intended as comments.
;
_shelx_estimated_absorpt_t_max 0.953
_shelx_estimated_absorpt_t_min 0.888
_reflns_odcompleteness_completeness 99.31
_reflns_odcompleteness_iscentric 1
_reflns_odcompleteness_theta 74.33
_olex2_refinement_description
;
1. Fixed Uiso
 At 1.2 times of:
  All C(H) groups, All C(H,H) groups, All N(H) groups
 At 1.5 times of:
  All O(H) groups
2.a Ternary CH refined with riding coordinates:
 C5(H5A)
2.b Secondary CH2 refined with riding coordinates:
 C6(H6A,H6B), C8(H8A,H8B), C7(H7A,H7B)
2.c Aromatic/amide H refined with riding coordinates:
 N2(H2), C19(H19), C13(H13), C2(H2A), C9(H9A), C18(H18)
2.d Idealised tetrahedral OH refined as rotating group:
 O10(H10), O4(H4), O9(H9), O7(H7), O5(H5), O11(H11)
;
_olex2_submission_special_instructions 'No special instructions were received'
_oxdiff_exptl_absorpt_empirical_details
;
Empirical correction (ABSPACK) includes:
- Absorption correction using spherical harmonics
- Frame scaling
;
_oxdiff_exptl_absorpt_empirical_full_max 4.524
_oxdiff_exptl_absorpt_empirical_full_min 0.300

loop_
_space_group_symop_operation_xyz
'x, y, z'
'-x, -y, -z'

loop_
_atom_site_label
_atom_site_type_symbol
_atom_site_fract_x
_atom_site_fract_y
_atom_site_fract_z
_atom_site_U_iso_or_equiv
_atom_site_adp_type
_atom_site_occupancy
_atom_site_site_symmetry_order
_atom_site_calc_flag
_atom_site_refinement_flags_posn
_atom_site_refinement_flags_adp
_atom_site_refinement_flags_occupancy
_atom_site_disorder_assembly
_atom_site_disorder_group
F1 F 0.84793(14) 0.56437(12) 0.04746(12) 0.0307(3) Uani 1 1 d . . . . .
O6 O 0.87522(15) 0.66714(13) 0.44170(12) 0.0198(3) Uani 1 1 d . . . . .
O10 O 1.17237(15) 1.10106(13) 0.28507(13) 0.0211(3) Uani 1 1 d . . . . .
H10 H 1.264811 1.151797 0.328557 0.032 Uiso 1 1 calc GR . . . .
O4 O 0.89646(16) 0.45938(14) 0.73956(13) 0.0229(3) Uani 1 1 d . . . . .
H4 H 0.988336 0.511505 0.776139 0.034 Uiso 1 1 calc GR . . . .
O9 O 0.86315(15) 0.91670(14) 0.18313(13) 0.0239(3) Uani 1 1 d . . . . .
H9 H 0.891653 0.975757 0.160814 0.036 Uiso 1 1 calc GR . . . .
O7 O 1.27193(16) 0.83133(14) 0.70772(13) 0.0243(3) Uani 1 1 d . . . . .
H7 H 1.306642 0.815867 0.772641 0.036 Uiso 1 1 calc GR . . . .
O5 O 0.43536(16) 0.30712(14) 0.34848(14) 0.0258(3) Uani 1 1 d . . . . .
H5 H 0.399291 0.320765 0.282585 0.039 Uiso 1 1 calc GR . . . .
O8 O 1.14215(16) 0.65460(13) 0.78172(12) 0.0219(3) Uani 1 1 d . . . . .
O11 O 1.40902(16) 1.10226(14) 0.48926(14) 0.0270(3) Uani 1 1 d . . . . .
H11 H 1.470139 1.103490 0.557656 0.040 Uiso 1 1 calc GR . . . .
O2 O 0.70155(16) 0.65506(14) -0.13519(13) 0.0261(3) Uani 1 1 d . . . . .
O1 O 1.18261(17) 0.95467(14) -0.02162(14) 0.0263(3) Uani 1 1 d . . . . .
O3 O 1.40774(17) 0.81439(15) 0.24688(13) 0.0283(3) Uani 1 1 d . . . . .
N2 N 0.94573(19) 0.80207(16) -0.07770(15) 0.0203(4) Uani 1 1 d . . . . .
H2 H 0.899712 0.831009 -0.134019 0.024 Uiso 1 1 calc R . . . .
N1 N 1.18289(18) 0.81117(15) 0.07804(15) 0.0190(4) Uani 1 1 d . . . . .
C10 C 0.8078(2) 0.57582(18) 0.47836(18) 0.0171(4) Uani 1 1 d . . . . .
C12 C 0.8171(2) 0.47092(18) 0.62802(18) 0.0177(4) Uani 1 1 d . . . . .
C21 C 1.2597(2) 1.01489(19) 0.44879(19) 0.0193(4) Uani 1 1 d . . . . .
C15 C 1.0293(2) 0.75388(18) 0.51625(18) 0.0178(4) Uani 1 1 d . . . . .
C00J C 1.0719(2) 0.84319(18) 0.45671(18) 0.0172(4) Uani 1 1 d . . . . .
C11 C 0.8933(2) 0.56859(18) 0.59585(18) 0.0173(4) Uani 1 1 d . . . . .
C14 C 0.5845(2) 0.39597(18) 0.42823(19) 0.0201(4) Uani 1 1 d . . . . .
C22 C 1.1400(2) 1.01553(18) 0.34114(18) 0.0171(4) Uani 1 1 d . . . . .
C16 C 1.1179(2) 0.74902(18) 0.62986(18) 0.0179(4) Uani 1 1 d . . . . .
C20 C 0.9861(2) 0.92726(18) 0.29023(17) 0.0173(4) Uani 1 1 d . . . . .
C19 C 1.2280(2) 0.93054(19) 0.50675(18) 0.0202(4) Uani 1 1 d . . . . .
H19 H 1.309217 0.931665 0.578268 0.024 Uiso 1 1 calc R . . . .
C4 C 0.8477(2) 0.70157(19) -0.06776(18) 0.0198(4) Uani 1 1 d . . . . .
C13 C 0.6631(2) 0.38599(18) 0.54529(19) 0.0198(4) Uani 1 1 d . . . . .
H13 H 0.612435 0.322978 0.567304 0.024 Uiso 1 1 calc R . . . .
C17 C 1.0551(2) 0.65553(18) 0.67628(17) 0.0166(4) Uani 1 1 d . . . . .
C3 C 0.9350(2) 0.65937(19) 0.02783(18) 0.0202(4) Uani 1 1 d . . . . .
C1 C 1.1102(2) 0.86196(19) -0.00727(18) 0.0198(4) Uani 1 1 d . . . . .
C2 C 1.0937(2) 0.71267(19) 0.09676(19) 0.0206(4) Uani 1 1 d . . . . .
H2A H 1.144970 0.682801 0.158458 0.025 Uiso 1 1 calc R . . . .
C9 C 0.6538(2) 0.49069(19) 0.39320(18) 0.0199(4) Uani 1 1 d . . . . .
H9A H 0.599059 0.496856 0.315393 0.024 Uiso 1 1 calc R . . . .
C18 C 0.9535(2) 0.84128(18) 0.34727(18) 0.0187(4) Uani 1 1 d . . . . .
H18 H 0.850671 0.781206 0.311853 0.022 Uiso 1 1 calc R . . . .
C5 C 1.3622(2) 0.8734(2) 0.1588(2) 0.0254(4) Uani 1 1 d . . . . .
H5A H 1.389031 0.970341 0.206969 0.030 Uiso 1 1 calc R . . . .
C6 C 1.4569(2) 0.8441(2) 0.0747(2) 0.0306(5) Uani 1 1 d . . . . .
H6A H 1.563679 0.908855 0.117479 0.037 Uiso 1 1 calc R . . . .
H6B H 1.401874 0.843634 -0.010461 0.037 Uiso 1 1 calc R . . . .
C8 C 1.4701(3) 0.7060(2) 0.1917(2) 0.0353(5) Uani 1 1 d . . . . .
H8A H 1.404026 0.620699 0.178634 0.042 Uiso 1 1 calc R . . . .
H8B H 1.579585 0.722819 0.250421 0.042 Uiso 1 1 calc R . . . .
C7 C 1.4642(3) 0.7048(2) 0.0621(2) 0.0346(5) Uani 1 1 d . . . . .
H7A H 1.369746 0.635706 -0.010624 0.041 Uiso 1 1 calc R . . . .
H7B H 1.559508 0.690199 0.049205 0.041 Uiso 1 1 calc R . . . .

loop_
_atom_site_aniso_label
_atom_site_aniso_U_11
_atom_site_aniso_U_22
_atom_site_aniso_U_33
_atom_site_aniso_U_23
_atom_site_aniso_U_13
_atom_site_aniso_U_12
F1 0.0222(6) 0.0335(7) 0.0346(7) 0.0236(6) 0.0049(5) -0.0020(5)
O6 0.0146(6) 0.0236(7) 0.0207(7) 0.0142(6) 0.0052(5) -0.0017(5)
O10 0.0157(7) 0.0245(7) 0.0231(7) 0.0165(6) 0.0046(5) -0.0009(5)
O4 0.0215(7) 0.0272(7) 0.0191(7) 0.0155(6) 0.0043(6) 0.0015(6)
O9 0.0165(7) 0.0284(7) 0.0257(7) 0.0198(6) 0.0022(6) -0.0007(6)
O7 0.0194(7) 0.0266(7) 0.0208(7) 0.0135(6) 0.0022(6) -0.0030(6)
O5 0.0161(7) 0.0304(8) 0.0275(8) 0.0198(6) 0.0024(6) -0.0039(6)
O8 0.0214(7) 0.0248(7) 0.0162(7) 0.0111(5) 0.0036(6) 0.0026(6)
O11 0.0137(7) 0.0351(8) 0.0281(8) 0.0223(6) 0.0005(6) -0.0051(6)
O2 0.0153(7) 0.0350(8) 0.0256(7) 0.0165(6) 0.0035(6) 0.0037(6)
O1 0.0232(7) 0.0263(7) 0.0292(8) 0.0176(6) 0.0074(6) 0.0011(6)
O3 0.0235(7) 0.0363(8) 0.0233(7) 0.0167(6) 0.0038(6) 0.0072(6)
N2 0.0181(8) 0.0280(8) 0.0187(8) 0.0155(7) 0.0058(7) 0.0075(7)
N1 0.0155(8) 0.0229(8) 0.0181(8) 0.0110(7) 0.0051(7) 0.0037(6)
C10 0.0174(9) 0.0187(9) 0.0193(9) 0.0109(7) 0.0098(8) 0.0046(7)
C12 0.0199(9) 0.0215(9) 0.0178(9) 0.0115(7) 0.0109(8) 0.0079(8)
C21 0.0147(9) 0.0217(9) 0.0214(9) 0.0107(8) 0.0073(8) 0.0020(7)
C15 0.0145(9) 0.0179(9) 0.0196(9) 0.0061(7) 0.0083(7) 0.0025(7)
C00J 0.0190(9) 0.0180(9) 0.0182(9) 0.0092(7) 0.0106(8) 0.0050(7)
C11 0.0166(9) 0.0183(9) 0.0191(9) 0.0081(8) 0.0095(8) 0.0050(8)
C14 0.0148(9) 0.0210(9) 0.0238(10) 0.0101(8) 0.0079(8) 0.0025(8)
C22 0.0171(9) 0.0182(9) 0.0186(9) 0.0100(7) 0.0092(8) 0.0034(7)
C16 0.0154(9) 0.0172(9) 0.0192(9) 0.0066(8) 0.0073(8) 0.0018(7)
C20 0.0164(9) 0.0200(9) 0.0156(9) 0.0082(7) 0.0064(7) 0.0044(7)
C19 0.0169(9) 0.0241(10) 0.0206(9) 0.0133(8) 0.0060(8) 0.0040(8)
C4 0.0186(10) 0.0229(9) 0.0191(9) 0.0093(8) 0.0091(8) 0.0053(8)
C13 0.0182(10) 0.0220(9) 0.0239(10) 0.0147(8) 0.0108(8) 0.0032(8)
C17 0.0189(9) 0.0175(9) 0.0160(9) 0.0073(7) 0.0097(8) 0.0061(7)
C3 0.0199(10) 0.0211(9) 0.0200(9) 0.0112(8) 0.0076(8) 0.0026(8)
C1 0.0179(9) 0.0226(9) 0.0183(9) 0.0088(8) 0.0075(8) 0.0044(8)
C2 0.0206(10) 0.0216(9) 0.0202(9) 0.0119(8) 0.0062(8) 0.0056(8)
C9 0.0169(9) 0.0251(10) 0.0198(9) 0.0144(8) 0.0060(8) 0.0038(8)
C18 0.0137(9) 0.0194(9) 0.0204(9) 0.0078(7) 0.0067(8) 0.0007(7)
C5 0.0162(10) 0.0261(10) 0.0275(10) 0.0131(8) 0.0018(8) 0.0013(8)
C6 0.0202(10) 0.0378(12) 0.0321(11) 0.0171(9) 0.0096(9) 0.0020(9)
C8 0.0236(11) 0.0374(12) 0.0458(13) 0.0226(11) 0.0085(10) 0.0117(9)
C7 0.0244(11) 0.0345(12) 0.0400(13) 0.0112(10) 0.0136(10) 0.0057(9)

loop_
_atom_type_symbol
_atom_type_description
_atom_type_scat_dispersion_real
_atom_type_scat_dispersion_imag
_atom_type_scat_source
C C 0.0181 0.0091 'International Tables Vol C Tables 4.2.6.8 and 6.1.1.4'
H H 0.0000 0.0000 'International Tables Vol C Tables 4.2.6.8 and 6.1.1.4'
F F 0.0727 0.0534 'International Tables Vol C Tables 4.2.6.8 and 6.1.1.4'
N N 0.0311 0.0180 'International Tables Vol C Tables 4.2.6.8 and 6.1.1.4'
O O 0.0492 0.0322 'International Tables Vol C Tables 4.2.6.8 and 6.1.1.4'

loop_
_geom_angle_atom_site_label_1
_geom_angle_atom_site_label_2
_geom_angle_atom_site_label_3
_geom_angle
_geom_angle_site_symmetry_1
_geom_angle_site_symmetry_3
_geom_angle_publ_flag
C10 O6 C15 122.03(14) . . ?
C22 O10 H10 109.5 . . ?
C12 O4 H4 109.5 . . ?
C20 O9 H9 109.5 . . ?
C16 O7 H7 109.5 . . ?
C14 O5 H5 109.5 . . ?
C21 O11 H11 109.5 . . ?
C5 O3 C8 109.50(16) . . ?
C4 N2 H2 116.3 . . ?
C4 N2 C1 127.34(16) . . ?
C1 N2 H2 116.3 . . ?
C1 N1 C2 120.89(16) . . ?
C1 N1 C5 118.15(15) . . ?
C2 N1 C5 120.81(15) . . ?
O6 C10 C11 120.63(16) . . ?
O6 C10 C9 116.86(16) . . ?
C9 C10 C11 122.50(17) . . ?
O4 C12 C11 119.77(16) . . ?
O4 C12 C13 119.68(16) . . ?
C13 C12 C11 120.54(17) . . ?
O11 C21 C22 114.73(16) . . ?
O11 C21 C19 123.56(17) . . ?
C19 C21 C22 121.70(17) . . ?
O6 C15 C00J 111.29(15) . . ?
C16 C15 O6 119.44(16) . . ?
C16 C15 C00J 129.25(17) . . ?
C19 C00J C15 121.88(16) . . ?
C18 C00J C15 119.03(17) . . ?
C18 C00J C19 119.09(17) . . ?
C10 C11 C12 117.94(17) . . ?
C10 C11 C17 119.55(17) . . ?
C12 C11 C17 122.47(17) . . ?
O5 C14 C13 116.67(16) . . ?
O5 C14 C9 120.98(17) . . ?
C9 C14 C13 122.35(17) . . ?
O10 C22 C21 121.29(16) . . ?
O10 C22 C20 119.74(16) . . ?
C20 C22 C21 118.98(17) . . ?
O7 C16 C17 115.55(16) . . ?
C15 C16 O7 122.40(17) . . ?
C15 C16 C17 122.05(16) . . ?
O9 C20 C22 123.49(16) . . ?
O9 C20 C18 116.81(16) . . ?
C18 C20 C22 119.67(17) . . ?
C21 C19 C00J 119.25(17) . . ?
C21 C19 H19 120.4 . . ?
C00J C19 H19 120.4 . . ?
O2 C4 N2 122.32(17) . . ?
O2 C4 C3 125.33(18) . . ?
N2 C4 C3 112.35(16) . . ?
C12 C13 C14 119.10(17) . . ?
C12 C13 H13 120.4 . . ?
C14 C13 H13 120.4 . . ?
O8 C17 C11 124.12(17) . . ?
O8 C17 C16 119.60(16) . . ?
C11 C17 C16 116.28(16) . . ?
F1 C3 C4 116.51(16) . . ?
C2 C3 F1 120.97(17) . . ?
C2 C3 C4 122.51(18) . . ?
O1 C1 N2 120.91(17) . . ?
O1 C1 N1 123.38(17) . . ?
N1 C1 N2 115.71(16) . . ?
N1 C2 H2A 119.5 . . ?
C3 C2 N1 121.09(17) . . ?
C3 C2 H2A 119.5 . . ?
C10 C9 C14 117.55(17) . . ?
C10 C9 H9A 121.2 . . ?
C14 C9 H9A 121.2 . . ?
C00J C18 H18 119.4 . . ?
C20 C18 C00J 121.28(17) . . ?
C20 C18 H18 119.4 . . ?
O3 C5 N1 108.26(15) . . ?
O3 C5 H5A 110.2 . . ?
O3 C5 C6 106.03(16) . . ?
N1 C5 H5A 110.2 . . ?
C6 C5 N1 111.88(16) . . ?
C6 C5 H5A 110.2 . . ?
C5 C6 H6A 111.3 . . ?
C5 C6 H6B 111.3 . . ?
C5 C6 C7 102.15(17) . . ?
H6A C6 H6B 109.2 . . ?
C7 C6 H6A 111.3 . . ?
C7 C6 H6B 111.3 . . ?
O3 C8 H8A 110.5 . . ?
O3 C8 H8B 110.5 . . ?
O3 C8 C7 106.11(17) . . ?
H8A C8 H8B 108.7 . . ?
C7 C8 H8A 110.5 . . ?
C7 C8 H8B 110.5 . . ?
C6 C7 H7A 111.1 . . ?
C6 C7 H7B 111.1 . . ?
C8 C7 C6 103.42(18) . . ?
C8 C7 H7A 111.1 . . ?
C8 C7 H7B 111.1 . . ?
H7A C7 H7B 109.0 . . ?

loop_
_geom_bond_atom_site_label_1
_geom_bond_atom_site_label_2
_geom_bond_distance
_geom_bond_site_symmetry_2
_geom_bond_publ_flag
F1 C3 1.345(2) . ?
O6 C10 1.363(2) . ?
O6 C15 1.376(2) . ?
O10 H10 0.8200 . ?
O10 C22 1.373(2) . ?
O4 H4 0.8200 . ?
O4 C12 1.350(2) . ?
O9 H9 0.8200 . ?
O9 C20 1.359(2) . ?
O7 H7 0.8200 . ?
O7 C16 1.365(2) . ?
O5 H5 0.8200 . ?
O5 C14 1.358(2) . ?
O8 C17 1.255(2) . ?
O11 H11 0.8200 . ?
O11 C21 1.372(2) . ?
O2 C4 1.235(2) . ?
O1 C1 1.222(2) . ?
O3 C5 1.404(2) . ?
O3 C8 1.474(3) . ?
N2 H2 0.8600 . ?
N2 C4 1.375(3) . ?
N2 C1 1.385(2) . ?
N1 C1 1.369(2) . ?
N1 C2 1.377(3) . ?
N1 C5 1.513(2) . ?
C10 C11 1.400(3) . ?
C10 C9 1.385(3) . ?
C12 C11 1.416(3) . ?
C12 C13 1.381(3) . ?
C21 C22 1.399(3) . ?
C21 C19 1.379(3) . ?
C15 C00J 1.466(3) . ?
C15 C16 1.357(3) . ?
C00J C19 1.400(3) . ?
C00J C18 1.395(3) . ?
C11 C17 1.433(3) . ?
C14 C13 1.395(3) . ?
C14 C9 1.386(3) . ?
C22 C20 1.388(3) . ?
C16 C17 1.448(3) . ?
C20 C18 1.387(3) . ?
C19 H19 0.9300 . ?
C4 C3 1.434(3) . ?
C13 H13 0.9300 . ?
C3 C2 1.335(3) . ?
C2 H2A 0.9300 . ?
C9 H9A 0.9300 . ?
C18 H18 0.9300 . ?
C5 H5A 0.9800 . ?
C5 C6 1.513(3) . ?
C6 H6A 0.9700 . ?
C6 H6B 0.9700 . ?
C6 C7 1.527(3) . ?
C8 H8A 0.9700 . ?
C8 H8B 0.9700 . ?
C8 C7 1.510(3) . ?
C7 H7A 0.9700 . ?
C7 H7B 0.9700 . ?

loop_
_geom_torsion_atom_site_label_1
_geom_torsion_atom_site_label_2
_geom_torsion_atom_site_label_3
_geom_torsion_atom_site_label_4
_geom_torsion
_geom_torsion_site_symmetry_1
_geom_torsion_site_symmetry_2
_geom_torsion_site_symmetry_3
_geom_torsion_site_symmetry_4
_geom_torsion_publ_flag
F1 C3 C2 N1 -179.17(16) . . . . ?
O6 C10 C11 C12 -179.55(15) . . . . ?
O6 C10 C11 C17 -1.8(3) . . . . ?
O6 C10 C9 C14 179.11(16) . . . . ?
O6 C15 C00J C19 -173.06(16) . . . . ?
O6 C15 C00J C18 7.1(2) . . . . ?
O6 C15 C16 O7 179.41(15) . . . . ?
O6 C15 C16 C17 -0.4(3) . . . . ?
O10 C22 C20 O9 2.2(3) . . . . ?
O10 C22 C20 C18 -179.76(16) . . . . ?
O4 C12 C11 C10 179.03(16) . . . . ?
O4 C12 C11 C17 1.4(3) . . . . ?
O4 C12 C13 C14 -177.86(17) . . . . ?
O9 C20 C18 C00J 179.35(16) . . . . ?
O7 C16 C17 O8 -0.1(3) . . . . ?
O7 C16 C17 C11 179.82(15) . . . . ?
O5 C14 C13 C12 177.87(17) . . . . ?
O5 C14 C9 C10 -178.56(16) . . . . ?
O11 C21 C22 O10 -1.8(3) . . . . ?
O11 C21 C22 C20 177.85(16) . . . . ?
O11 C21 C19 C00J -178.88(17) . . . . ?
O2 C4 C3 F1 -2.3(3) . . . . ?
O2 C4 C3 C2 179.23(19) . . . . ?
O3 C5 C6 C7 35.0(2) . . . . ?
O3 C8 C7 C6 20.2(2) . . . . ?
N2 C4 C3 F1 177.82(16) . . . . ?
N2 C4 C3 C2 -0.7(3) . . . . ?
N1 C5 C6 C7 -82.77(19) . . . . ?
C10 O6 C15 C00J -178.94(15) . . . . ?
C10 O6 C15 C16 0.1(3) . . . . ?
C10 C11 C17 O8 -178.59(17) . . . . ?
C10 C11 C17 C16 1.4(3) . . . . ?
C12 C11 C17 O8 -1.0(3) . . . . ?
C12 C11 C17 C16 179.06(16) . . . . ?
C21 C22 C20 O9 -177.54(17) . . . . ?
C21 C22 C20 C18 0.6(3) . . . . ?
C15 O6 C10 C11 1.1(3) . . . . ?
C15 O6 C10 C9 -177.83(15) . . . . ?
C15 C00J C19 C21 -178.20(17) . . . . ?
C15 C00J C18 C20 177.62(16) . . . . ?
C15 C16 C17 O8 179.69(17) . . . . ?
C15 C16 C17 C11 -0.4(3) . . . . ?
C00J C15 C16 O7 -1.8(3) . . . . ?
C00J C15 C16 C17 178.41(17) . . . . ?
C11 C10 C9 C14 0.2(3) . . . . ?
C11 C12 C13 C14 1.2(3) . . . . ?
C22 C21 C19 C00J 0.0(3) . . . . ?
C22 C20 C18 C00J 1.1(3) . . . . ?
C16 C15 C00J C19 8.1(3) . . . . ?
C16 C15 C00J C18 -171.80(18) . . . . ?
C19 C21 C22 O10 179.19(17) . . . . ?
C19 C21 C22 C20 -1.1(3) . . . . ?
C19 C00J C18 C20 -2.2(3) . . . . ?
C4 N2 C1 O1 -176.93(17) . . . . ?
C4 N2 C1 N1 2.6(3) . . . . ?
C4 C3 C2 N1 -0.7(3) . . . . ?
C13 C12 C11 C10 0.0(3) . . . . ?
C13 C12 C11 C17 -177.65(16) . . . . ?
C13 C14 C9 C10 1.0(3) . . . . ?
C1 N2 C4 O2 179.77(17) . . . . ?
C1 N2 C4 C3 -0.3(3) . . . . ?
C1 N1 C2 C3 3.2(3) . . . . ?
C1 N1 C5 O3 174.73(16) . . . . ?
C1 N1 C5 C6 -68.8(2) . . . . ?
C2 N1 C1 O1 175.56(18) . . . . ?
C2 N1 C1 N2 -4.0(2) . . . . ?
C2 N1 C5 O3 -0.7(2) . . . . ?
C2 N1 C5 C6 115.8(2) . . . . ?
C9 C10 C11 C12 -0.7(3) . . . . ?
C9 C10 C11 C17 177.00(17) . . . . ?
C9 C14 C13 C12 -1.7(3) . . . . ?
C18 C00J C19 C21 1.6(3) . . . . ?
C5 O3 C8 C7 1.6(2) . . . . ?
C5 N1 C1 O1 0.1(3) . . . . ?
C5 N1 C1 N2 -179.41(16) . . . . ?
C5 N1 C2 C3 178.56(17) . . . . ?
C5 C6 C7 C8 -33.0(2) . . . . ?
C8 O3 C5 N1 96.96(18) . . . . ?
C8 O3 C5 C6 -23.2(2) . . . . ?
